data_7001105
loop_
_publ_author_name
'Qiu, Dongfang'
'Cheng, Yanxiang'
'Wang, Lixiang'

_publ_section_title
;
 Oligoaniline-Functionalized terpyridine ligands and their
 ruthenium(II) complexes: synthesis, spectroscopic property and redox
 behavior
;
_journal_issue 17
_journal_name_full 'Dalton Transactions'
_journal_page_first 3247
_journal_page_last 3261
_journal_paper_doi 10.1039/b820392j
_journal_year 2009
_chemical_formula_sum 'C62 H56 F12 N8 P2 Ru'
_chemical_formula_weight 1304.16
_chemical_name_systematic
;
?
;
_space_group_IT_number 1
_symmetry_cell_setting triclinic
_symmetry_space_group_name_Hall 'P 1'
_symmetry_space_group_name_H-M 'P 1'
_atom_sites_solution_hydrogens geom
_atom_sites_solution_primary direct
_atom_sites_solution_secondary difmap
_audit_creation_method SHELXL-97
_cell_angle_alpha 77.133(2)
_cell_angle_beta 89.628(2)
_cell_angle_gamma 80.524(2)
_cell_formula_units_Z 1
_cell_length_a 9.3421(14)
_cell_length_b 10.3691(15)
_cell_length_c 15.427(2)
_cell_measurement_temperature 186(2)
_cell_volume 1436.3(4)
_computing_cell_refinement 'Bruker SMART'
_computing_data_collection 'Bruker SMART'
_computing_data_reduction 'Bruker SAINT'
_computing_molecular_graphics 'Bruker SHELXTL'
_computing_publication_material 'Bruker SHELXTL'
_computing_structure_refinement 'SHELXL-97 (Sheldrick, 1997)'
_computing_structure_solution 'SHELXS-97 (Sheldrick, 1990)'
_diffrn_ambient_temperature 186(2)
_diffrn_measured_fraction_theta_full 0.975
_diffrn_measured_fraction_theta_max 0.975
_diffrn_measurement_device_type 'CCD area detector'
_diffrn_measurement_method 'phi and omega scans'
_diffrn_radiation_monochromator graphite
_diffrn_radiation_source 'fine-focus sealed tube'
_diffrn_radiation_type MoK\a
_diffrn_radiation_wavelength 0.71073
_diffrn_reflns_av_R_equivalents 0.0414
_diffrn_reflns_av_sigmaI/netI 0.1021
_diffrn_reflns_limit_h_max 11
_diffrn_reflns_limit_h_min -10
_diffrn_reflns_limit_k_max 12
_diffrn_reflns_limit_k_min -12
_diffrn_reflns_limit_l_max 19
_diffrn_reflns_limit_l_min -13
_diffrn_reflns_number 8118
_diffrn_reflns_theta_full 26.06
_diffrn_reflns_theta_max 26.06
_diffrn_reflns_theta_min 2.04
_exptl_absorpt_coefficient_mu 0.417
_exptl_absorpt_correction_T_max 0.9787
_exptl_absorpt_correction_T_min 0.8933
_exptl_absorpt_correction_type multi-scan
_exptl_crystal_colour red
_exptl_crystal_density_diffrn 1.508
_exptl_crystal_density_method 'not measured'
_exptl_crystal_description needle
_exptl_crystal_F_000 666
_exptl_crystal_size_max 0.28
_exptl_crystal_size_mid 0.16
_exptl_crystal_size_min 0.05
_refine_diff_density_max 0.850
_refine_diff_density_min -0.616
_refine_diff_density_rms 0.083
_refine_ls_abs_structure_details 'Flack H D (1983), Acta Cryst. A39, 876-881'
_refine_ls_abs_structure_Flack 0.28(4)
_refine_ls_extinction_method none
_refine_ls_goodness_of_fit_ref 1.008
_refine_ls_hydrogen_treatment constr
_refine_ls_matrix_type full
_refine_ls_number_parameters 767
_refine_ls_number_reflns 6835
_refine_ls_number_restraints 3
_refine_ls_restrained_S_all 1.007
_refine_ls_R_factor_all 0.0697
_refine_ls_R_factor_gt 0.0593
_refine_ls_shift/su_max 0.000
_refine_ls_shift/su_mean 0.000
_refine_ls_structure_factor_coef Fsqd
_refine_ls_weighting_details 'calc w=1/[\s^2^(Fo^2^)+(0.0350P)^2^+0.0000P] where P=(Fo^2^+2Fc^2^)/3'
_refine_ls_weighting_scheme calc
_refine_ls_wR_factor_gt 0.1047
_refine_ls_wR_factor_ref 0.1100
_reflns_number_gt 5828
_reflns_number_total 6835
_reflns_threshold_expression >2sigma(I)
_cod_data_source_file b820392j.txt
_cod_data_source_block q421
_cod_depositor_comments
;
The following automatic conversions were performed:
'_symmetry_cell_setting' value 'Triclinic' changed to 'triclinic'
according to '/home/saulius/struct/CIF-dictionaries/cif_core.dic'
dictionary named 'cif_core.dic' version 2.4.1 from
2010-06-29.

'_exptl_absorpt_correction_type' value 'Multi-scan' changed
to 'multi-scan' according to
'/home/saulius/struct/CIF-dictionaries/cif_core.dic' dictionary named
'cif_core.dic' version 2.4.1 from 2010-06-29.

Automatic conversion script
Id: cif_fix_enum 1527 2010-12-29 10:47:43Z saulius 
;
_cod_original_sg_symbol_H-M P1
_cod_database_code 7001105

loop_
_symmetry_equiv_pos_as_xyz
'x, y, z'

loop_
_atom_site_label
_atom_site_type_symbol
_atom_site_fract_x
_atom_site_fract_y
_atom_site_fract_z
_atom_site_U_iso_or_equiv
_atom_site_adp_type
_atom_site_occupancy
_atom_site_symmetry_multiplicity
_atom_site_calc_flag
_atom_site_refinement_flags
_atom_site_disorder_assembly
_atom_site_disorder_group
Ru Ru -0.83545(5) 1.18524(4) 1.76707(4) 0.02578(16) Uani 1 1 d . . .
N1 N -0.6449(7) 1.2286(6) 1.7093(5) 0.0303(16) Uani 1 1 d . . .
N2 N -0.7917(8) 1.0438(7) 1.6984(5) 0.029(2) Uani 1 1 d . . .
N3 N -1.0155(6) 1.0926(6) 1.7907(4) 0.0246(14) Uani 1 1 d . . .
N4 N -0.9615(6) 1.3368(6) 1.6779(4) 0.0255(15) Uani 1 1 d . . .
N5 N -0.8681(8) 1.3293(7) 1.8345(5) 0.029(2) Uani 1 1 d . . .
N6 N -0.7184(7) 1.0906(6) 1.8836(5) 0.0339(17) Uani 1 1 d . . .
N7 N -0.5867(7) 0.4408(7) 1.4033(5) 0.042(2) Uani 1 1 d . . .
N8 N -1.0078(8) 1.9039(7) 2.1519(5) 0.0398(19) Uani 1 1 d . . .
C1 C -0.5755(8) 1.3286(7) 1.7147(6) 0.0332(19) Uani 1 1 d . . .
H1A H -0.6172 1.3905 1.7487 0.040 Uiso 1 1 calc R . .
C2 C -0.4481(9) 1.3477(8) 1.6745(7) 0.040(3) Uani 1 1 d . . .
H2A H -0.4033 1.4214 1.6802 0.047 Uiso 1 1 calc R . .
C3 C -0.3839(9) 1.2567(8) 1.6246(7) 0.044(2) Uani 1 1 d . . .
H3A H -0.2948 1.2669 1.5960 0.053 Uiso 1 1 calc R . .
C4 C -0.4543(8) 1.1526(8) 1.6183(6) 0.039(2) Uani 1 1 d . . .
H4A H -0.4138 1.0894 1.5850 0.047 Uiso 1 1 calc R . .
C5 C -0.5828(8) 1.1398(7) 1.6600(5) 0.0294(18) Uani 1 1 d . . .
C6 C -0.6667(8) 1.0329(7) 1.6557(5) 0.0296(18) Uani 1 1 d . . .
C7 C -0.6320(9) 0.9312(7) 1.6101(6) 0.034(2) Uani 1 1 d . . .
H7A H -0.5454 0.9265 1.5775 0.041 Uiso 1 1 calc R . .
C8 C -0.7208(9) 0.8365(9) 1.6111(7) 0.028(2) Uani 1 1 d . . .
C9 C -0.8502(8) 0.8502(7) 1.6565(5) 0.0324(19) Uani 1 1 d . . .
H9A H -0.9148 0.7881 1.6575 0.039 Uiso 1 1 calc R . .
C10 C -0.8851(7) 0.9550(7) 1.7005(5) 0.0265(17) Uani 1 1 d . . .
C11 C -1.0164(7) 0.9875(7) 1.7494(5) 0.0250(17) Uani 1 1 d . . .
C12 C -1.1369(7) 0.9270(7) 1.7522(5) 0.0304(18) Uani 1 1 d . . .
H12A H -1.1362 0.8546 1.7237 0.036 Uiso 1 1 calc R . .
C13 C -1.2596(9) 0.9699(8) 1.7959(6) 0.044(2) Uani 1 1 d . . .
H13A H -1.3432 0.9284 1.7972 0.052 Uiso 1 1 calc R . .
C14 C -1.2568(9) 1.0743(9) 1.8374(6) 0.038(2) Uani 1 1 d . . .
H14A H -1.3383 1.1053 1.8688 0.045 Uiso 1 1 calc R . .
C15 C -1.1353(8) 1.1326(7) 1.8326(5) 0.0325(19) Uani 1 1 d . . .
H15A H -1.1357 1.2056 1.8605 0.039 Uiso 1 1 calc R . .
C16 C -0.6842(9) 0.7295(8) 1.5589(6) 0.028(2) Uani 1 1 d . . .
C17 C -0.5451(8) 0.6933(8) 1.5349(6) 0.038(2) Uani 1 1 d . . .
H17A H -0.4700 0.7333 1.5539 0.045 Uiso 1 1 calc R . .
C18 C -0.5104(8) 0.5977(8) 1.4823(6) 0.038(2) Uani 1 1 d . . .
H18A H -0.4136 0.5755 1.4644 0.045 Uiso 1 1 calc R . .
C19 C -0.6182(9) 0.5377(8) 1.4575(6) 0.032(2) Uani 1 1 d . . .
C20 C -0.7588(9) 0.5727(8) 1.4803(7) 0.043(2) Uani 1 1 d . . .
H20A H -0.8339 0.5340 1.4599 0.052 Uiso 1 1 calc R . .
C21 C -0.7911(9) 0.6652(8) 1.5333(6) 0.044(2) Uani 1 1 d . . .
H21A H -0.8875 0.6848 1.5524 0.053 Uiso 1 1 calc R . .
C22 C -0.7005(9) 0.3860(8) 1.3728(6) 0.041(2) Uani 1 1 d . . .
C23 C -0.7377(11) 0.2674(10) 1.4229(7) 0.062(3) Uani 1 1 d . . .
H23A H -0.6868 0.2222 1.4772 0.074 Uiso 1 1 calc R . .
C24 C -0.8518(13) 0.2164(11) 1.3913(9) 0.073(4) Uani 1 1 d . . .
H24A H -0.8799 0.1369 1.4256 0.088 Uiso 1 1 calc R . .
C25 C -0.9225(12) 0.2774(13) 1.3134(9) 0.076(4) Uani 1 1 d . . .
H25A H -0.9993 0.2408 1.2931 0.092 Uiso 1 1 calc R . .
C26 C -0.8836(13) 0.3919(13) 1.2638(10) 0.090(4) Uani 1 1 d . . .
H26A H -0.9324 0.4347 1.2085 0.109 Uiso 1 1 calc R . .
C27 C -0.7739(13) 0.4451(11) 1.2940(9) 0.074(4) Uani 1 1 d . . .
H27A H -0.7483 0.5253 1.2592 0.089 Uiso 1 1 calc R . .
C28 C -0.4400(9) 0.3992(10) 1.3752(7) 0.058(3) Uani 1 1 d . . .
H28A H -0.4288 0.3045 1.3703 0.069 Uiso 1 1 calc R . .
H28B H -0.3691 0.4045 1.4212 0.069 Uiso 1 1 calc R . .
C29 C -0.4059(16) 0.485(2) 1.2870(11) 0.164(9) Uani 1 1 d . . .
H29A H -0.3927 0.4218 1.2467 0.197 Uiso 1 1 calc R . .
H29B H -0.4987 0.5456 1.2671 0.197 Uiso 1 1 calc R . .
C30 C -0.322(4) 0.549(3) 1.2671(15) 0.31(2) Uani 1 1 d . . .
H30A H -0.2287 0.4887 1.2860 0.372 Uiso 1 1 calc R . .
H30B H -0.3347 0.6125 1.3068 0.372 Uiso 1 1 calc R . .
C31 C -0.296(2) 0.6305(15) 1.1788(12) 0.179(8) Uani 1 1 d . . .
H31A H -0.2237 0.6870 1.1851 0.268 Uiso 1 1 calc R . .
H31B H -0.3865 0.6874 1.1533 0.268 Uiso 1 1 calc R . .
H31C H -0.2588 0.5711 1.1393 0.268 Uiso 1 1 calc R . .
C32 C -1.0030(8) 1.3369(8) 1.5942(6) 0.0313(19) Uani 1 1 d . . .
H32A H -0.9700 1.2592 1.5719 0.038 Uiso 1 1 calc R . .
C33 C -1.0903(9) 1.4432(10) 1.5395(7) 0.034(2) Uani 1 1 d . . .
H33A H -1.1155 1.4393 1.4807 0.041 Uiso 1 1 calc R . .
C34 C -1.1397(8) 1.5540(8) 1.5713(6) 0.036(2) Uani 1 1 d . . .
H34A H -1.1998 1.6290 1.5348 0.043 Uiso 1 1 calc R . .
C35 C -1.1016(8) 1.5565(8) 1.6573(6) 0.0322(19) Uani 1 1 d . . .
H35A H -1.1396 1.6316 1.6810 0.039 Uiso 1 1 calc R . .
C36 C -1.0106(8) 1.4526(7) 1.7076(5) 0.0254(17) Uani 1 1 d . . .
C37 C -0.9547(7) 1.4455(7) 1.7984(5) 0.0247(17) Uani 1 1 d . . .
C38 C -0.9751(8) 1.5470(7) 1.8462(6) 0.0335(19) Uani 1 1 d . . .
H38A H -1.0364 1.6298 1.8219 0.040 Uiso 1 1 calc R . .
C39 C -0.9064(9) 1.5276(9) 1.9287(6) 0.026(2) Uani 1 1 d . . .
C40 C -0.8203(8) 1.4070(8) 1.9623(5) 0.0310(19) Uani 1 1 d . . .
H40A H -0.7730 1.3917 2.0188 0.037 Uiso 1 1 calc R . .
C41 C -0.8006(8) 1.3053(7) 1.9145(5) 0.0304(18) Uani 1 1 d . . .
C42 C -0.7095(8) 1.1725(7) 1.9419(5) 0.0290(18) Uani 1 1 d . . .
C43 C -0.6168(9) 1.1312(8) 2.0147(6) 0.041(2) Uani 1 1 d . . .
H43A H -0.6068 1.1908 2.0521 0.049 Uiso 1 1 calc R . .
C44 C -0.5376(9) 1.0028(8) 2.0339(6) 0.043(2) Uani 1 1 d . . .
H44A H -0.4758 0.9728 2.0856 0.052 Uiso 1 1 calc R . .
C45 C -0.5488(10) 0.9196(10) 1.9780(7) 0.043(3) Uani 1 1 d . . .
H45A H -0.4942 0.8314 1.9894 0.052 Uiso 1 1 calc R . .
C46 C -0.6428(8) 0.9675(8) 1.9034(6) 0.036(2) Uani 1 1 d . . .
H46A H -0.6529 0.9090 1.8652 0.043 Uiso 1 1 calc R . .
C47 C -0.9284(9) 1.6349(8) 1.9814(6) 0.031(2) Uani 1 1 d . . .
C48 C -0.8214(9) 1.6392(8) 2.0419(6) 0.040(2) Uani 1 1 d . . .
H48A H -0.7320 1.5788 2.0469 0.049 Uiso 1 1 calc R . .
C49 C -0.8453(9) 1.7331(8) 2.0958(6) 0.037(2) Uani 1 1 d . . .
H49A H -0.7707 1.7357 2.1367 0.045 Uiso 1 1 calc R . .
C50 C -0.9773(10) 1.8236(8) 2.0908(6) 0.033(2) Uani 1 1 d . . .
C51 C -1.0796(9) 1.8214(8) 2.0248(6) 0.036(2) Uani 1 1 d . . .
H51A H -1.1665 1.8855 2.0160 0.044 Uiso 1 1 calc R . .
C52 C -1.0564(9) 1.7278(8) 1.9725(6) 0.036(2) Uani 1 1 d . . .
H52A H -1.1289 1.7269 1.9299 0.043 Uiso 1 1 calc R . .
C53 C -1.1043(9) 2.0263(8) 2.1295(5) 0.0343(19) Uani 1 1 d . . .
C54 C -1.0830(10) 2.1260(9) 2.0566(6) 0.049(2) Uani 1 1 d . . .
H54A H -1.0045 2.1104 2.0188 0.059 Uiso 1 1 calc R . .
C55 C -1.1740(12) 2.2462(9) 2.0390(7) 0.065(3) Uani 1 1 d . . .
H55A H -1.1578 2.3133 1.9887 0.078 Uiso 1 1 calc R . .
C56 C -1.2870(12) 2.2727(10) 2.0914(7) 0.062(3) Uani 1 1 d . . .
H56A H -1.3499 2.3569 2.0779 0.075 Uiso 1 1 calc R . .
C57 C -1.3088(11) 2.1753(10) 2.1643(7) 0.061(3) Uani 1 1 d . . .
H57A H -1.3878 2.1931 2.2013 0.073 Uiso 1 1 calc R . .
C58 C -1.2177(9) 2.0507(9) 2.1854(6) 0.045(2) Uani 1 1 d . . .
H58A H -1.2329 1.9846 2.2366 0.054 Uiso 1 1 calc R . .
C59 C -0.9213(10) 1.8759(8) 2.2341(6) 0.040(2) Uani 1 1 d . . .
H59A H -0.8895 1.7776 2.2528 0.048 Uiso 1 1 calc R . .
H59B H -0.9845 1.9038 2.2807 0.048 Uiso 1 1 calc R . .
C60 C -0.7885(11) 1.9426(10) 2.2304(7) 0.051(3) Uani 1 1 d . . .
H60A H -0.7271 1.9190 2.1819 0.061 Uiso 1 1 calc R . .
H60B H -0.8199 2.0411 2.2157 0.061 Uiso 1 1 calc R . .
C61 C -0.7002(10) 1.9044(11) 2.3142(7) 0.062(3) Uani 1 1 d . . .
H61A H -0.6691 1.8058 2.3294 0.075 Uiso 1 1 calc R . .
H61B H -0.7607 1.9292 2.3628 0.075 Uiso 1 1 calc R . .
C62 C -0.5677(12) 1.9714(14) 2.3080(9) 0.099(4) Uani 1 1 d . . .
H62A H -0.5125 1.9424 2.3647 0.148 Uiso 1 1 calc R . .
H62B H -0.5979 2.0690 2.2947 0.148 Uiso 1 1 calc R . .
H62C H -0.5067 1.9462 2.2605 0.148 Uiso 1 1 calc R . .
P1 P -0.1789(2) 0.9719(2) 0.46594(16) 0.0396(6) Uani 1 1 d . . .
P2 P -0.4377(3) 0.5807(2) 0.8555(2) 0.0536(7) Uani 1 1 d . . .
F1 F -0.1705(9) 1.0762(6) 0.3762(4) 0.104(2) Uani 1 1 d . . .
F2 F -0.3459(6) 1.0131(8) 0.4640(5) 0.108(3) Uani 1 1 d . . .
F3 F -0.1835(8) 0.8668(6) 0.5574(4) 0.099(2) Uani 1 1 d . . .
F4 F -0.0122(6) 0.9366(7) 0.4652(5) 0.099(2) Uani 1 1 d . . .
F5 F -0.1973(6) 0.8607(5) 0.4111(4) 0.0594(15) Uani 1 1 d . . .
F6 F -0.1622(5) 1.0830(5) 0.5210(3) 0.0554(14) Uani 1 1 d . . .
F7 F -0.3512(15) 0.6932(11) 0.8161(8) 0.214(6) Uani 1 1 d . . .
F8 F -0.3123(8) 0.4738(9) 0.8373(7) 0.147(3) Uani 1 1 d . . .
F9 F -0.5487(12) 0.6888(12) 0.8706(10) 0.241(7) Uani 1 1 d . . .
F10 F -0.3546(15) 0.5670(8) 0.9423(6) 0.207(6) Uani 1 1 d . . .
F11 F -0.5087(13) 0.5889(7) 0.7689(7) 0.204(6) Uani 1 1 d . . .
F12 F -0.5041(9) 0.4565(9) 0.8964(7) 0.159(4) Uani 1 1 d . . .

loop_
_atom_site_aniso_label
_atom_site_aniso_U_11
_atom_site_aniso_U_22
_atom_site_aniso_U_33
_atom_site_aniso_U_23
_atom_site_aniso_U_13
_atom_site_aniso_U_12
Ru 0.0329(3) 0.0200(3) 0.0274(3) -0.0111(3) 0.0013(3) -0.0051(2)
N1 0.042(4) 0.015(3) 0.035(4) -0.011(3) -0.005(3) -0.003(3)
N2 0.051(5) 0.024(5) 0.019(5) -0.013(4) 0.007(4) -0.018(4)
N3 0.026(3) 0.026(4) 0.023(4) -0.008(3) 0.004(3) -0.004(3)
N4 0.027(4) 0.023(4) 0.028(4) -0.007(3) -0.002(3) -0.003(3)
N5 0.042(5) 0.016(4) 0.027(5) -0.009(4) 0.006(4) 0.001(4)
N6 0.038(4) 0.023(4) 0.044(5) -0.013(4) 0.003(4) -0.007(3)
N7 0.044(5) 0.035(4) 0.057(6) -0.031(4) 0.010(4) -0.011(4)
N8 0.052(5) 0.031(4) 0.038(5) -0.019(4) -0.013(4) 0.007(4)
C1 0.044(5) 0.019(4) 0.041(5) -0.015(4) -0.008(4) -0.006(4)
C2 0.044(6) 0.026(5) 0.050(7) -0.004(5) 0.003(5) -0.016(4)
C3 0.038(5) 0.043(5) 0.060(7) -0.019(5) 0.010(5) -0.022(4)
C4 0.037(5) 0.036(5) 0.053(6) -0.023(5) 0.008(4) -0.016(4)
C5 0.040(5) 0.026(4) 0.026(5) -0.010(4) 0.007(4) -0.010(3)
C6 0.037(5) 0.024(4) 0.030(5) -0.008(4) 0.005(4) -0.007(3)
C7 0.040(5) 0.023(4) 0.040(5) -0.010(4) 0.006(4) -0.002(3)
C8 0.023(4) 0.023(5) 0.038(6) -0.010(4) 0.001(4) 0.001(4)
C9 0.035(5) 0.023(4) 0.043(5) -0.014(4) 0.009(4) -0.007(3)
C10 0.033(4) 0.025(4) 0.028(4) -0.012(3) 0.004(4) -0.014(3)
C11 0.034(4) 0.023(4) 0.021(4) -0.008(3) 0.000(3) -0.008(3)
C12 0.029(4) 0.029(4) 0.035(5) -0.010(4) -0.005(4) -0.005(3)
C13 0.042(5) 0.034(5) 0.058(7) -0.014(5) 0.003(5) -0.013(4)
C14 0.033(5) 0.037(5) 0.040(6) -0.007(5) 0.011(4) -0.002(4)
C15 0.041(5) 0.024(4) 0.033(5) -0.010(4) 0.008(4) -0.003(4)
C16 0.031(5) 0.023(5) 0.034(5) -0.013(4) 0.002(4) -0.007(4)
C17 0.036(5) 0.045(5) 0.042(6) -0.030(5) 0.003(4) -0.009(4)
C18 0.034(5) 0.049(5) 0.038(5) -0.025(5) 0.007(4) -0.010(4)
C19 0.038(5) 0.025(4) 0.039(6) -0.011(4) -0.007(4) -0.015(4)
C20 0.045(6) 0.023(5) 0.071(7) -0.027(5) 0.007(5) -0.012(4)
C21 0.044(6) 0.041(5) 0.059(7) -0.024(5) 0.028(5) -0.024(4)
C22 0.048(6) 0.033(5) 0.047(6) -0.020(5) 0.008(5) -0.008(4)
C23 0.082(8) 0.055(7) 0.056(7) -0.017(6) 0.011(6) -0.030(6)
C24 0.090(9) 0.064(7) 0.087(10) -0.035(7) 0.030(8) -0.049(7)
C25 0.079(8) 0.088(9) 0.085(10) -0.048(8) 0.002(8) -0.041(7)
C26 0.084(9) 0.080(10) 0.105(12) -0.010(9) -0.033(9) -0.020(8)
C27 0.074(8) 0.039(7) 0.101(11) -0.001(7) -0.036(8) -0.008(6)
C28 0.045(6) 0.065(7) 0.082(8) -0.056(7) 0.016(6) -0.011(5)
C29 0.115(12) 0.34(3) 0.097(13) -0.106(17) 0.072(11) -0.120(15)
C30 0.45(4) 0.39(4) 0.125(18) 0.08(2) -0.08(2) -0.36(3)
C31 0.30(2) 0.099(12) 0.130(16) 0.023(11) 0.042(16) -0.087(14)
C32 0.035(5) 0.034(5) 0.030(5) -0.011(4) 0.007(4) -0.013(4)
C33 0.029(5) 0.040(6) 0.038(6) -0.010(5) 0.002(4) -0.017(4)
C34 0.027(4) 0.036(5) 0.043(6) 0.000(4) -0.006(4) -0.010(4)
C35 0.037(5) 0.027(4) 0.034(5) -0.010(4) 0.004(4) -0.009(4)
C36 0.029(4) 0.024(4) 0.027(4) -0.007(4) 0.003(4) -0.011(3)
C37 0.028(4) 0.017(4) 0.032(5) -0.008(3) 0.001(4) -0.005(3)
C38 0.050(5) 0.017(4) 0.037(5) -0.012(4) 0.000(4) -0.008(4)
C39 0.030(5) 0.023(5) 0.030(5) -0.013(4) -0.002(4) -0.004(4)
C40 0.040(5) 0.034(5) 0.026(5) -0.017(4) -0.003(4) -0.010(4)
C41 0.034(4) 0.029(4) 0.030(5) -0.007(4) 0.001(4) -0.011(4)
C42 0.029(4) 0.032(5) 0.028(5) -0.009(4) 0.002(4) -0.006(3)
C43 0.056(6) 0.032(5) 0.036(5) -0.015(4) -0.003(5) 0.000(4)
C44 0.053(6) 0.045(5) 0.026(5) -0.006(4) -0.005(4) 0.006(4)
C45 0.051(6) 0.023(5) 0.051(7) -0.008(5) -0.007(5) 0.004(4)
C46 0.035(5) 0.028(5) 0.044(6) -0.008(4) 0.007(4) -0.002(4)
C47 0.032(5) 0.026(5) 0.039(6) -0.017(4) 0.008(4) -0.005(4)
C48 0.051(5) 0.030(5) 0.043(6) -0.016(4) -0.012(5) -0.003(4)
C49 0.044(5) 0.031(5) 0.042(6) -0.018(4) -0.007(4) -0.006(4)
C50 0.046(5) 0.031(5) 0.026(5) -0.016(4) -0.012(4) -0.007(4)
C51 0.036(5) 0.029(5) 0.047(6) -0.019(4) -0.004(4) 0.000(4)
C52 0.047(5) 0.026(5) 0.034(5) -0.011(4) -0.013(4) 0.003(4)
C53 0.050(5) 0.034(5) 0.020(5) -0.015(4) -0.008(4) 0.001(4)
C54 0.058(6) 0.053(6) 0.040(6) -0.023(5) 0.009(5) -0.005(5)
C55 0.112(9) 0.036(6) 0.046(7) -0.013(5) -0.002(7) -0.005(6)
C56 0.089(8) 0.051(7) 0.047(7) -0.031(6) -0.003(6) 0.020(6)
C57 0.066(7) 0.059(7) 0.055(7) -0.027(6) 0.007(6) 0.015(5)
C58 0.063(6) 0.036(5) 0.037(5) -0.014(4) 0.001(5) 0.000(4)
C59 0.060(6) 0.029(5) 0.033(5) -0.014(4) -0.009(5) 0.002(4)
C60 0.063(7) 0.054(6) 0.041(6) -0.023(5) -0.002(5) -0.007(5)
C61 0.055(6) 0.080(8) 0.051(7) -0.015(6) -0.016(6) -0.006(6)
C62 0.077(8) 0.142(12) 0.086(10) -0.033(9) -0.008(8) -0.033(8)
P1 0.0467(15) 0.0406(14) 0.0354(14) -0.0168(11) 0.0056(11) -0.0073(11)
P2 0.0658(17) 0.0369(15) 0.067(2) -0.0253(14) 0.0011(15) -0.0166(13)
F1 0.205(7) 0.074(4) 0.046(4) -0.012(3) 0.013(5) -0.059(5)
F2 0.052(4) 0.170(8) 0.143(8) -0.127(7) 0.004(4) -0.012(4)
F3 0.193(7) 0.083(5) 0.042(4) -0.017(4) 0.003(4) -0.082(5)
F4 0.054(4) 0.116(6) 0.150(7) -0.091(5) 0.010(4) 0.002(4)
F5 0.092(4) 0.046(3) 0.049(3) -0.024(3) 0.007(3) -0.019(3)
F6 0.058(3) 0.065(3) 0.057(4) -0.036(3) 0.008(3) -0.021(3)
F7 0.284(13) 0.133(8) 0.230(14) 0.026(10) -0.066(13) -0.137(9)
F8 0.123(7) 0.135(7) 0.177(9) -0.055(7) 0.002(6) 0.027(6)
F9 0.201(11) 0.222(12) 0.325(17) -0.215(13) -0.033(11) 0.104(9)
F10 0.416(17) 0.078(6) 0.128(8) -0.015(6) -0.135(10) -0.048(8)
F11 0.377(15) 0.042(4) 0.177(9) -0.040(5) -0.196(10) 0.036(7)
F12 0.156(8) 0.131(7) 0.194(10) 0.006(7) 0.003(7) -0.096(6)

loop_
_atom_type_symbol
_atom_type_description
_atom_type_scat_dispersion_real
_atom_type_scat_dispersion_imag
_atom_type_scat_source
C C 0.0033 0.0016 'International Tables Vol C Tables 4.2.6.8 and 6.1.1.4'
H H 0.0000 0.0000 'International Tables Vol C Tables 4.2.6.8 and 6.1.1.4'
N N 0.0061 0.0033 'International Tables Vol C Tables 4.2.6.8 and 6.1.1.4'
F F 0.0171 0.0103 'International Tables Vol C Tables 4.2.6.8 and 6.1.1.4'
P P 0.1023 0.0942 'International Tables Vol C Tables 4.2.6.8 and 6.1.1.4'
Ru Ru -1.2594 0.8363 'International Tables Vol C Tables 4.2.6.8 and 6.1.1.4'

loop_
_geom_angle_atom_site_label_1
_geom_angle_atom_site_label_2
_geom_angle_atom_site_label_3
_geom_angle
_geom_angle_site_symmetry_1
_geom_angle_site_symmetry_3
_geom_angle_publ_flag
N2 Ru N5 176.8(4) . . ?
N2 Ru N4 102.2(3) . . ?
N5 Ru N4 78.5(3) . . ?
N2 Ru N1 78.9(3) . . ?
N5 Ru N1 97.9(3) . . ?
N4 Ru N1 93.4(2) . . ?
N2 Ru N3 78.8(3) . . ?
N5 Ru N3 104.5(3) . . ?
N4 Ru N3 87.9(2) . . ?
N1 Ru N3 157.4(2) . . ?
N2 Ru N6 99.9(3) . . ?
N5 Ru N6 79.3(3) . . ?
N4 Ru N6 157.8(2) . . ?
N1 Ru N6 88.9(3) . . ?
N3 Ru N6 98.4(3) . . ?
C1 N1 C5 117.3(7) . . ?
C1 N1 Ru 128.4(5) . . ?
C5 N1 Ru 114.3(5) . . ?
C6 N2 C10 121.6(7) . . ?
C6 N2 Ru 119.0(5) . . ?
C10 N2 Ru 119.3(5) . . ?
C15 N3 C11 117.9(6) . . ?
C15 N3 Ru 127.1(5) . . ?
C11 N3 Ru 114.6(5) . . ?
C32 N4 C36 116.4(7) . . ?
C32 N4 Ru 127.7(6) . . ?
C36 N4 Ru 115.9(5) . . ?
C41 N5 C37 123.1(7) . . ?
C41 N5 Ru 117.8(6) . . ?
C37 N5 Ru 119.1(6) . . ?
C46 N6 C42 118.2(8) . . ?
C46 N6 Ru 127.3(6) . . ?
C42 N6 Ru 114.1(5) . . ?
C22 N7 C19 120.0(7) . . ?
C22 N7 C28 117.8(6) . . ?
C19 N7 C28 122.2(7) . . ?
C50 N8 C53 120.8(7) . . ?
C50 N8 C59 120.4(7) . . ?
C53 N8 C59 117.8(6) . . ?
N1 C1 C2 123.9(7) . . ?
C1 C2 C3 119.0(8) . . ?
C4 C3 C2 117.8(8) . . ?
C5 C4 C3 120.1(7) . . ?
C4 C5 N1 121.9(6) . . ?
C4 C5 C6 123.8(6) . . ?
N1 C5 C6 114.3(6) . . ?
N2 C6 C7 119.6(7) . . ?
N2 C6 C5 113.2(6) . . ?
C7 C6 C5 127.0(7) . . ?
C8 C7 C6 121.4(7) . . ?
C7 C8 C9 117.5(7) . . ?
C7 C8 C16 120.8(7) . . ?
C9 C8 C16 121.5(7) . . ?
C10 C9 C8 120.3(7) . . ?
N2 C10 C9 119.4(7) . . ?
N2 C10 C11 112.4(6) . . ?
C9 C10 C11 128.2(6) . . ?
C12 C11 N3 120.1(6) . . ?
C12 C11 C10 125.1(6) . . ?
N3 C11 C10 114.7(6) . . ?
C11 C12 C13 121.1(7) . . ?
C14 C13 C12 118.2(8) . . ?
C15 C14 C13 119.0(8) . . ?
N3 C15 C14 123.7(7) . . ?
C17 C16 C21 118.1(7) . . ?
C17 C16 C8 120.8(7) . . ?
C21 C16 C8 121.1(7) . . ?
C16 C17 C18 121.4(7) . . ?
C19 C18 C17 118.9(7) . . ?
C18 C19 C20 120.8(8) . . ?
C18 C19 N7 120.3(7) . . ?
C20 C19 N7 118.8(7) . . ?
C19 C20 C21 119.6(8) . . ?
C20 C21 C16 121.0(7) . . ?
C27 C22 C23 118.7(9) . . ?
C27 C22 N7 121.6(9) . . ?
C23 C22 N7 119.8(9) . . ?
C22 C23 C24 118.4(11) . . ?
C25 C24 C23 121.5(11) . . ?
C24 C25 C26 119.8(11) . . ?
C25 C26 C27 119.8(13) . . ?
C22 C27 C26 121.8(12) . . ?
N7 C28 C29 112.7(11) . . ?
C30 C29 C28 132.7(19) . . ?
C29 C30 C31 130(2) . . ?
N4 C32 C33 123.6(8) . . ?
C34 C33 C32 118.6(9) . . ?
C33 C34 C35 119.4(8) . . ?
C36 C35 C34 120.3(7) . . ?
C35 C36 N4 121.6(7) . . ?
C35 C36 C37 125.9(6) . . ?
N4 C36 C37 112.5(6) . . ?
N5 C37 C38 118.5(7) . . ?
N5 C37 C36 113.8(6) . . ?
C38 C37 C36 127.5(7) . . ?
C39 C38 C37 120.5(7) . . ?
C40 C39 C38 118.3(7) . . ?
C40 C39 C47 120.5(8) . . ?
C38 C39 C47 121.3(8) . . ?
C39 C40 C41 121.1(7) . . ?
N5 C41 C40 118.5(7) . . ?
N5 C41 C42 114.8(7) . . ?
C40 C41 C42 126.7(7) . . ?
C43 C42 N6 120.8(7) . . ?
C43 C42 C41 125.6(7) . . ?
N6 C42 C41 113.5(7) . . ?
C42 C43 C44 120.1(8) . . ?
C45 C44 C43 119.5(9) . . ?
C44 C45 C46 118.2(9) . . ?
N6 C46 C45 123.0(9) . . ?
C48 C47 C52 119.1(7) . . ?
C48 C47 C39 119.6(8) . . ?
C52 C47 C39 121.3(8) . . ?
C47 C48 C49 119.9(8) . . ?
C48 C49 C50 121.6(8) . . ?
N8 C50 C51 121.9(8) . . ?
N8 C50 C49 121.4(7) . . ?
C51 C50 C49 116.6(7) . . ?
C52 C51 C50 121.4(8) . . ?
C51 C52 C47 121.1(8) . . ?
C54 C53 C58 119.5(8) . . ?
C54 C53 N8 121.5(8) . . ?
C58 C53 N8 118.8(8) . . ?
C55 C54 C53 120.3(9) . . ?
C56 C55 C54 121.7(10) . . ?
C55 C56 C57 118.6(9) . . ?
C56 C57 C58 121.7(9) . . ?
C53 C58 C57 118.1(9) . . ?
N8 C59 C60 116.3(8) . . ?
C61 C60 C59 113.9(9) . . ?
C60 C61 C62 112.5(10) . . ?
F4 P1 F2 177.6(5) . . ?
F4 P1 F1 87.4(5) . . ?
F2 P1 F1 90.4(5) . . ?
F4 P1 F3 91.4(4) . . ?
F2 P1 F3 90.8(5) . . ?
F1 P1 F3 178.6(4) . . ?
F4 P1 F6 89.2(3) . . ?
F2 P1 F6 89.9(3) . . ?
F1 P1 F6 90.7(3) . . ?
F3 P1 F6 88.7(3) . . ?
F4 P1 F5 91.3(3) . . ?
F2 P1 F5 89.5(3) . . ?
F1 P1 F5 89.5(3) . . ?
F3 P1 F5 91.1(3) . . ?
F6 P1 F5 179.4(3) . . ?
F9 P2 F11 89.6(6) . . ?
F9 P2 F10 94.3(6) . . ?
F11 P2 F10 175.9(7) . . ?
F9 P2 F12 102.0(7) . . ?
F11 P2 F12 90.3(6) . . ?
F10 P2 F12 90.2(6) . . ?
F9 P2 F7 85.1(8) . . ?
F11 P2 F7 92.6(6) . . ?
F10 P2 F7 86.4(6) . . ?
F12 P2 F7 172.4(7) . . ?
F9 P2 F8 175.7(7) . . ?
F11 P2 F8 91.1(5) . . ?
F10 P2 F8 84.9(6) . . ?
F12 P2 F8 82.2(5) . . ?
F7 P2 F8 90.7(7) . . ?

loop_
_geom_bond_atom_site_label_1
_geom_bond_atom_site_label_2
_geom_bond_distance
_geom_bond_site_symmetry_2
_geom_bond_publ_flag
Ru N2 1.982(7) . ?
Ru N5 1.986(7) . ?
Ru N4 2.049(6) . ?
Ru N1 2.057(7) . ?
Ru N3 2.062(6) . ?
Ru N6 2.069(8) . ?
N1 C1 1.328(8) . ?
N1 C5 1.376(8) . ?
N2 C6 1.338(9) . ?
N2 C10 1.365(9) . ?
N3 C15 1.342(9) . ?
N3 C11 1.380(8) . ?
N4 C32 1.350(10) . ?
N4 C36 1.386(9) . ?
N5 C41 1.343(11) . ?
N5 C37 1.343(9) . ?
N6 C46 1.324(10) . ?
N6 C42 1.379(9) . ?
N7 C22 1.413(10) . ?
N7 C19 1.438(10) . ?
N7 C28 1.461(10) . ?
N8 C50 1.390(10) . ?
N8 C53 1.406(10) . ?
N8 C59 1.455(11) . ?
C1 C2 1.361(11) . ?
C2 C3 1.406(11) . ?
C3 C4 1.374(10) . ?
C4 C5 1.369(9) . ?
C5 C6 1.473(9) . ?
C6 C7 1.388(9) . ?
C7 C8 1.384(11) . ?
C8 C9 1.396(10) . ?
C8 C16 1.505(11) . ?
C9 C10 1.399(9) . ?
C10 C11 1.467(9) . ?
C11 C12 1.372(9) . ?
C12 C13 1.386(10) . ?
C13 C14 1.379(11) . ?
C14 C15 1.365(11) . ?
C16 C17 1.365(10) . ?
C16 C21 1.393(10) . ?
C17 C18 1.412(10) . ?
C18 C19 1.366(10) . ?
C19 C20 1.370(10) . ?
C20 C21 1.389(11) . ?
C22 C27 1.365(14) . ?
C22 C23 1.395(12) . ?
C23 C24 1.400(13) . ?
C24 C25 1.347(16) . ?
C25 C26 1.365(16) . ?
C26 C27 1.370(14) . ?
C28 C29 1.51(2) . ?
C29 C30 1.106(19) . ?
C30 C31 1.48(2) . ?
C32 C33 1.376(12) . ?
C33 C34 1.359(11) . ?
C34 C35 1.382(11) . ?
C35 C36 1.349(10) . ?
C36 C37 1.481(10) . ?
C37 C38 1.402(9) . ?
C38 C39 1.389(12) . ?
C39 C40 1.366(11) . ?
C39 C47 1.504(11) . ?
C40 C41 1.403(9) . ?
C41 C42 1.469(10) . ?
C42 C43 1.368(11) . ?
C43 C44 1.382(10) . ?
C44 C45 1.365(12) . ?
C45 C46 1.399(13) . ?
C47 C48 1.385(11) . ?
C47 C52 1.393(10) . ?
C48 C49 1.406(10) . ?
C49 C50 1.413(11) . ?
C50 C51 1.407(11) . ?
C51 C52 1.385(10) . ?
C53 C54 1.385(12) . ?
C53 C58 1.388(11) . ?
C54 C55 1.362(12) . ?
C55 C56 1.354(13) . ?
C56 C57 1.373(14) . ?
C57 C58 1.398(11) . ?
C59 C60 1.511(12) . ?
C60 C61 1.478(13) . ?
C61 C62 1.508(14) . ?
P1 F4 1.540(6) . ?
P1 F2 1.547(6) . ?
P1 F1 1.566(7) . ?
P1 F3 1.584(6) . ?
P1 F6 1.603(5) . ?
P1 F5 1.606(5) . ?
P2 F9 1.455(7) . ?
P2 F11 1.475(8) . ?
P2 F10 1.520(9) . ?
P2 F12 1.529(7) . ?
P2 F7 1.539(10) . ?
P2 F8 1.545(7) . ?

loop_
_geom_torsion_atom_site_label_1
_geom_torsion_atom_site_label_2
_geom_torsion_atom_site_label_3
_geom_torsion_atom_site_label_4
_geom_torsion
_geom_torsion_site_symmetry_1
_geom_torsion_site_symmetry_2
_geom_torsion_site_symmetry_3
_geom_torsion_site_symmetry_4
_geom_torsion_publ_flag
N2 Ru N1 C1 177.6(7) . . . . ?
N5 Ru N1 C1 -3.1(7) . . . . ?
N4 Ru N1 C1 75.8(7) . . . . ?
N3 Ru N1 C1 168.4(7) . . . . ?
N6 Ru N1 C1 -82.1(7) . . . . ?
N2 Ru N1 C5 -3.4(6) . . . . ?
N5 Ru N1 C5 175.9(6) . . . . ?
N4 Ru N1 C5 -105.2(5) . . . . ?
N3 Ru N1 C5 -12.6(10) . . . . ?
N6 Ru N1 C5 96.9(5) . . . . ?
N5 Ru N2 C6 -6(8) . . . . ?
N4 Ru N2 C6 96.0(7) . . . . ?
N1 Ru N2 C6 4.9(6) . . . . ?
N3 Ru N2 C6 -178.7(7) . . . . ?
N6 Ru N2 C6 -82.0(7) . . . . ?
N5 Ru N2 C10 170(7) . . . . ?
N4 Ru N2 C10 -88.1(7) . . . . ?
N1 Ru N2 C10 -179.2(7) . . . . ?
N3 Ru N2 C10 -2.8(6) . . . . ?
N6 Ru N2 C10 93.9(7) . . . . ?
N2 Ru N3 C15 -172.7(7) . . . . ?
N5 Ru N3 C15 7.7(7) . . . . ?
N4 Ru N3 C15 -69.9(7) . . . . ?
N1 Ru N3 C15 -163.6(7) . . . . ?
N6 Ru N3 C15 88.7(7) . . . . ?
N2 Ru N3 C11 -0.6(5) . . . . ?
N5 Ru N3 C11 179.8(5) . . . . ?
N4 Ru N3 C11 102.3(5) . . . . ?
N1 Ru N3 C11 8.5(10) . . . . ?
N6 Ru N3 C11 -99.1(5) . . . . ?
N2 Ru N4 C32 0.3(7) . . . . ?
N5 Ru N4 C32 177.1(7) . . . . ?
N1 Ru N4 C32 79.7(6) . . . . ?
N3 Ru N4 C32 -77.7(6) . . . . ?
N6 Ru N4 C32 175.0(6) . . . . ?
N2 Ru N4 C36 179.9(5) . . . . ?
N5 Ru N4 C36 -3.3(5) . . . . ?
N1 Ru N4 C36 -100.7(5) . . . . ?
N3 Ru N4 C36 101.9(5) . . . . ?
N6 Ru N4 C36 -5.4(10) . . . . ?
N2 Ru N5 C41 -73(8) . . . . ?
N4 Ru N5 C41 -176.1(7) . . . . ?
N1 Ru N5 C41 -84.2(6) . . . . ?
N3 Ru N5 C41 99.2(6) . . . . ?
N6 Ru N5 C41 3.1(6) . . . . ?
N2 Ru N5 C37 106(7) . . . . ?
N4 Ru N5 C37 3.4(6) . . . . ?
N1 Ru N5 C37 95.3(6) . . . . ?
N3 Ru N5 C37 -81.4(6) . . . . ?
N6 Ru N5 C37 -177.4(7) . . . . ?
N2 Ru N6 C46 -2.4(7) . . . . ?
N5 Ru N6 C46 -179.2(7) . . . . ?
N4 Ru N6 C46 -177.1(6) . . . . ?
N1 Ru N6 C46 -81.0(7) . . . . ?
N3 Ru N6 C46 77.5(7) . . . . ?
N2 Ru N6 C42 170.9(5) . . . . ?
N5 Ru N6 C42 -5.9(5) . . . . ?
N4 Ru N6 C42 -3.8(10) . . . . ?
N1 Ru N6 C42 92.4(5) . . . . ?
N3 Ru N6 C42 -109.1(5) . . . . ?
C5 N1 C1 C2 0.2(12) . . . . ?
Ru N1 C1 C2 179.1(7) . . . . ?
N1 C1 C2 C3 -0.5(14) . . . . ?
C1 C2 C3 C4 0.4(14) . . . . ?
C2 C3 C4 C5 0.0(14) . . . . ?
C3 C4 C5 N1 -0.4(13) . . . . ?
C3 C4 C5 C6 179.0(8) . . . . ?
C1 N1 C5 C4 0.3(11) . . . . ?
Ru N1 C5 C4 -178.8(6) . . . . ?
C1 N1 C5 C6 -179.1(7) . . . . ?
Ru N1 C5 C6 1.8(8) . . . . ?
C10 N2 C6 C7 1.8(12) . . . . ?
Ru N2 C6 C7 177.6(6) . . . . ?
C10 N2 C6 C5 178.9(7) . . . . ?
Ru N2 C6 C5 -5.3(10) . . . . ?
C4 C5 C6 N2 -177.3(8) . . . . ?
N1 C5 C6 N2 2.1(10) . . . . ?
C4 C5 C6 C7 -0.4(13) . . . . ?
N1 C5 C6 C7 179.0(8) . . . . ?
N2 C6 C7 C8 -3.0(13) . . . . ?
C5 C6 C7 C8 -179.7(8) . . . . ?
C6 C7 C8 C9 2.7(13) . . . . ?
C6 C7 C8 C16 178.0(8) . . . . ?
C7 C8 C9 C10 -1.3(13) . . . . ?
C16 C8 C9 C10 -176.5(8) . . . . ?
C6 N2 C10 C9 -0.4(12) . . . . ?
Ru N2 C10 C9 -176.2(6) . . . . ?
C6 N2 C10 C11 -178.8(7) . . . . ?
Ru N2 C10 C11 5.4(9) . . . . ?
C8 C9 C10 N2 0.1(12) . . . . ?
C8 C9 C10 C11 178.3(8) . . . . ?
C15 N3 C11 C12 -0.2(11) . . . . ?
Ru N3 C11 C12 -173.1(6) . . . . ?
C15 N3 C11 C10 176.5(7) . . . . ?
Ru N3 C11 C10 3.5(8) . . . . ?
N2 C10 C11 C12 170.8(8) . . . . ?
C9 C10 C11 C12 -7.5(13) . . . . ?
N2 C10 C11 N3 -5.7(9) . . . . ?
C9 C10 C11 N3 176.1(8) . . . . ?
N3 C11 C12 C13 0.2(12) . . . . ?
C10 C11 C12 C13 -176.1(8) . . . . ?
C11 C12 C13 C14 -0.6(13) . . . . ?
C12 C13 C14 C15 1.1(14) . . . . ?
C11 N3 C15 C14 0.7(12) . . . . ?
Ru N3 C15 C14 172.6(7) . . . . ?
C13 C14 C15 N3 -1.2(14) . . . . ?
C7 C8 C16 C17 22.4(14) . . . . ?
C9 C8 C16 C17 -162.5(9) . . . . ?
C7 C8 C16 C21 -157.2(9) . . . . ?
C9 C8 C16 C21 17.9(15) . . . . ?
C21 C16 C17 C18 2.7(14) . . . . ?
C8 C16 C17 C18 -176.9(8) . . . . ?
C16 C17 C18 C19 -2.0(14) . . . . ?
C17 C18 C19 C20 2.3(14) . . . . ?
C17 C18 C19 N7 179.5(8) . . . . ?
C22 N7 C19 C18 -175.6(8) . . . . ?
C28 N7 C19 C18 2.0(14) . . . . ?
C22 N7 C19 C20 1.6(13) . . . . ?
C28 N7 C19 C20 179.2(9) . . . . ?
C18 C19 C20 C21 -3.5(15) . . . . ?
N7 C19 C20 C21 179.3(8) . . . . ?
C19 C20 C21 C16 4.3(15) . . . . ?
C17 C16 C21 C20 -3.9(15) . . . . ?
C8 C16 C21 C20 175.8(9) . . . . ?
C19 N7 C22 C27 89.5(11) . . . . ?
C28 N7 C22 C27 -88.3(12) . . . . ?
C19 N7 C22 C23 -91.8(10) . . . . ?
C28 N7 C22 C23 90.4(11) . . . . ?
C27 C22 C23 C24 -1.9(14) . . . . ?
N7 C22 C23 C24 179.4(8) . . . . ?
C22 C23 C24 C25 1.7(16) . . . . ?
C23 C24 C25 C26 -0.3(18) . . . . ?
C24 C25 C26 C27 -1(2) . . . . ?
C23 C22 C27 C26 0.8(17) . . . . ?
N7 C22 C27 C26 179.5(10) . . . . ?
C25 C26 C27 C22 1(2) . . . . ?
C22 N7 C28 C29 87.1(12) . . . . ?
C19 N7 C28 C29 -90.5(12) . . . . ?
N7 C28 C29 C30 120(4) . . . . ?
C28 C29 C30 C31 -180(2) . . . . ?
C36 N4 C32 C33 -0.7(11) . . . . ?
Ru N4 C32 C33 178.9(6) . . . . ?
N4 C32 C33 C34 -1.0(12) . . . . ?
C32 C33 C34 C35 -0.2(12) . . . . ?
C33 C34 C35 C36 3.2(11) . . . . ?
C34 C35 C36 N4 -5.0(11) . . . . ?
C34 C35 C36 C37 176.4(7) . . . . ?
C32 N4 C36 C35 3.7(10) . . . . ?
Ru N4 C36 C35 -175.9(6) . . . . ?
C32 N4 C36 C37 -177.6(6) . . . . ?
Ru N4 C36 C37 2.8(7) . . . . ?
C41 N5 C37 C38 0.4(12) . . . . ?
Ru N5 C37 C38 -179.1(6) . . . . ?
C41 N5 C37 C36 176.6(7) . . . . ?
Ru N5 C37 C36 -2.9(9) . . . . ?
C35 C36 C37 N5 178.6(7) . . . . ?
N4 C36 C37 N5 -0.1(9) . . . . ?
C35 C36 C37 C38 -5.6(12) . . . . ?
N4 C36 C37 C38 175.7(7) . . . . ?
N5 C37 C38 C39 0.3(11) . . . . ?
C36 C37 C38 C39 -175.3(7) . . . . ?
C37 C38 C39 C40 -0.7(12) . . . . ?
C37 C38 C39 C47 -179.3(7) . . . . ?
C38 C39 C40 C41 0.4(12) . . . . ?
C47 C39 C40 C41 179.0(7) . . . . ?
C37 N5 C41 C40 -0.7(12) . . . . ?
Ru N5 C41 C40 178.8(5) . . . . ?
C37 N5 C41 C42 -179.4(7) . . . . ?
Ru N5 C41 C42 0.0(9) . . . . ?
C39 C40 C41 N5 0.2(11) . . . . ?
C39 C40 C41 C42 178.9(7) . . . . ?
C46 N6 C42 C43 4.8(11) . . . . ?
Ru N6 C42 C43 -169.2(6) . . . . ?
C46 N6 C42 C41 -178.5(7) . . . . ?
Ru N6 C42 C41 7.5(8) . . . . ?
N5 C41 C42 C43 171.5(8) . . . . ?
C40 C41 C42 C43 -7.2(13) . . . . ?
N5 C41 C42 N6 -5.1(10) . . . . ?
C40 C41 C42 N6 176.3(7) . . . . ?
N6 C42 C43 C44 -4.2(12) . . . . ?
C41 C42 C43 C44 179.4(7) . . . . ?
C42 C43 C44 C45 2.3(13) . . . . ?
C43 C44 C45 C46 -1.0(14) . . . . ?
C42 N6 C46 C45 -3.5(12) . . . . ?
Ru N6 C46 C45 169.6(7) . . . . ?
C44 C45 C46 N6 1.7(14) . . . . ?
C40 C39 C47 C48 27.6(13) . . . . ?
C38 C39 C47 C48 -153.8(9) . . . . ?
C40 C39 C47 C52 -150.4(9) . . . . ?
C38 C39 C47 C52 28.1(14) . . . . ?
C52 C47 C48 C49 2.5(13) . . . . ?
C39 C47 C48 C49 -175.5(8) . . . . ?
C47 C48 C49 C50 0.6(13) . . . . ?
C53 N8 C50 C51 -30.1(13) . . . . ?
C59 N8 C50 C51 161.3(8) . . . . ?
C53 N8 C50 C49 154.4(8) . . . . ?
C59 N8 C50 C49 -14.2(13) . . . . ?
C48 C49 C50 N8 171.4(8) . . . . ?
C48 C49 C50 C51 -4.3(13) . . . . ?
N8 C50 C51 C52 -170.7(8) . . . . ?
C49 C50 C51 C52 5.0(13) . . . . ?
C50 C51 C52 C47 -2.1(14) . . . . ?
C48 C47 C52 C51 -1.8(13) . . . . ?
C39 C47 C52 C51 176.2(8) . . . . ?
C50 N8 C53 C54 -56.3(12) . . . . ?
C59 N8 C53 C54 112.6(10) . . . . ?
C50 N8 C53 C58 128.2(9) . . . . ?
C59 N8 C53 C58 -62.9(11) . . . . ?
C58 C53 C54 C55 -1.2(13) . . . . ?
N8 C53 C54 C55 -176.6(8) . . . . ?
C53 C54 C55 C56 0.2(15) . . . . ?
C54 C55 C56 C57 0.4(16) . . . . ?
C55 C56 C57 C58 0.0(16) . . . . ?
C54 C53 C58 C57 1.6(12) . . . . ?
N8 C53 C58 C57 177.2(8) . . . . ?
C56 C57 C58 C53 -1.0(14) . . . . ?
C50 N8 C59 C60 89.2(10) . . . . ?
C53 N8 C59 C60 -79.7(10) . . . . ?
N8 C59 C60 C61 -176.6(8) . . . . ?
C59 C60 C61 C62 179.3(8) . . . . ?
